data_4325036
loop_
_publ_author_name
'Minoru Mitsumi'
'Takami Yamashita'
'Yuko Aiga'
'Koshiro Toriumi'
'Hiroshi Kitagawa'
'Tadaoki Mitani'
'Mohamedally Kurmoo'

_publ_section_title
;
 On the Nature of the Multiple Ground States of the MMX Mixed-Valence
 Chain Compound, [PtII/III2(n-PenCS2)4I]\\infty
;
_journal_name_full 'Inorganic Chemistry'
_journal_page_first 4368
_journal_page_last 4377
_journal_paper_doi 10.1021/ic102461z
_journal_volume 50
_journal_year 2011
_chemical_formula_moiety 'C24 H44 I Pt2 S8'
_chemical_formula_sum 'C24 H44 I Pt2 S8'
_chemical_formula_weight 1106.15
_space_group_IT_number 87
_symmetry_cell_setting tetragonal
_symmetry_Int_Tables_number 87
_symmetry_space_group_name_Hall '-I 4'
_symmetry_space_group_name_H-M 'I 4/m'
_atom_sites_solution_hydrogens geom
_atom_sites_solution_primary direct
_atom_sites_solution_secondary difmap
_cell_angle_alpha 90.00
_cell_angle_beta 90.00
_cell_angle_gamma 90.00
_cell_formula_units_Z 6
_cell_length_a 14.2587(10)
_cell_length_b 14.2587(10)
_cell_length_c 25.8368(18)
_cell_measurement_reflns_used 9413
_cell_measurement_temperature 250(1)
_cell_measurement_theta_max 21.45
_cell_measurement_theta_min 1.29
_cell_volume 5252.9(6)
_computing_cell_refinement PROCESS-AUTO
_computing_data_collection PROCESS-AUTO
_computing_data_reduction PROCESS-AUTO
_computing_molecular_graphics 'Yadokari-XG 2009 (Wakita, Nemoto et al., 2009)'
_computing_publication_material 'SHELXL-97 (Sheldrick, 1997)'
_computing_structure_refinement 'SHELXL-97 (Sheldrick, 1997)'
_computing_structure_solution 'SIR-97 (A. Altomare, 1999)'
_diffrn_ambient_temperature 250(1)
_diffrn_detector_area_resol_mean 10.00
_diffrn_measured_fraction_theta_full 0.998
_diffrn_measured_fraction_theta_max 0.998
_diffrn_measurement_device_type 'Rigaku large cylindrical image-plate camera'
_diffrn_measurement_method \w
_diffrn_radiation_monochromator 'Si 311'
_diffrn_radiation_source 'SPring-8 8GeV synchrotron'
_diffrn_radiation_type synchrotron
_diffrn_radiation_wavelength 0.5633(1)
_diffrn_reflns_av_R_equivalents 0.0300
_diffrn_reflns_av_sigmaI/netI 0.0388
_diffrn_reflns_limit_h_max 18
_diffrn_reflns_limit_h_min -18
_diffrn_reflns_limit_k_max 18
_diffrn_reflns_limit_k_min -18
_diffrn_reflns_limit_l_max 32
_diffrn_reflns_limit_l_min -33
_diffrn_reflns_number 21401
_diffrn_reflns_theta_full 21.45
_diffrn_reflns_theta_max 21.45
_diffrn_reflns_theta_min 1.29
_exptl_absorpt_coefficient_mu 4.822
_exptl_absorpt_correction_T_max 0.7607
_exptl_absorpt_correction_T_min 0.6442
_exptl_absorpt_correction_type multi-scan
_exptl_absorpt_process_details '(Higashi, 1995)'
_exptl_crystal_colour Black
_exptl_crystal_density_diffrn 2.098
_exptl_crystal_description Prism
_exptl_crystal_F_000 3150
_exptl_crystal_size_max 0.103
_exptl_crystal_size_mid 0.071
_exptl_crystal_size_min 0.063
_refine_diff_density_max 1.258
_refine_diff_density_min -1.280
_refine_diff_density_rms 0.194
_refine_ls_extinction_coef 0.0000
_refine_ls_extinction_method none
_refine_ls_goodness_of_fit_ref 1.151
_refine_ls_hydrogen_treatment constr
_refine_ls_matrix_type full
_refine_ls_number_parameters 110
_refine_ls_number_reflns 3095
_refine_ls_number_restraints 0
_refine_ls_restrained_S_all 1.151
_refine_ls_R_factor_all 0.1007
_refine_ls_R_factor_gt 0.0595
_refine_ls_shift/su_max 0.000
_refine_ls_shift/su_mean 0.000
_refine_ls_structure_factor_coef Fsqd
_refine_ls_weighting_details 'calc w=1/[\s^2^(Fo^2^)+(0.1013P)^2^+60.8138P] where P=(Fo^2^+2Fc^2^)/3'
_refine_ls_weighting_scheme calc
_refine_ls_wR_factor_gt 0.2456
_refine_ls_wR_factor_ref 0.2568
_reflns_number_gt 1356
_reflns_number_total 3095
_reflns_threshold_expression >2sigma(I)
_cod_data_source_file ic102461z_si_002_1.cif
_cod_data_source_block Pt2(n-PenCS2)4I_250K_RTphase
_cod_database_code 4325036

loop_
_symmetry_equiv_pos_as_xyz
'x, y, z'
'-x, -y, z'
'-y, x, z'
'y, -x, z'
'x+1/2, y+1/2, z+1/2'
'-x+1/2, -y+1/2, z+1/2'
'-y+1/2, x+1/2, z+1/2'
'y+1/2, -x+1/2, z+1/2'
'-x, -y, -z'
'x, y, -z'
'y, -x, -z'
'-y, x, -z'
'-x+1/2, -y+1/2, -z+1/2'
'x+1/2, y+1/2, -z+1/2'
'y+1/2, -x+1/2, -z+1/2'
'-y+1/2, x+1/2, -z+1/2'

loop_
_atom_site_label
_atom_site_type_symbol
_atom_site_fract_x
_atom_site_fract_y
_atom_site_fract_z
_atom_site_U_iso_or_equiv
_atom_site_adp_type
_atom_site_occupancy
_atom_site_symmetry_multiplicity
_atom_site_calc_flag
_atom_site_refinement_flags
Pt1 Pt 0.0000 0.0000 0.11532(3) 0.0613(4) Uani 1 4 d S
Pt2 Pt 0.0000 0.0000 0.21870(3) 0.0550(4) Uani 1 4 d S
Pt3 Pt 0.0000 0.0000 0.44801(4) 0.0622(4) Uani 1 4 d S
I1 I 0.0000 0.0000 0.0000 0.0844(10) Uani 1 8 d S
I2 I 0.0000 0.0000 0.33306(7) 0.0788(7) Uani 1 4 d S
S1 S 0.0622(4) 0.1480(4) 0.11160(13) 0.0970(17) Uani 1 1 d .
S2 S 0.1145(3) 0.1156(4) 0.22293(13) 0.0791(13) Uani 1 1 d .
S3 S 0.1227(9) 0.1085(9) 0.4402(3) 0.082(3) Uani 0.50 1 d P
S4 S 0.1528(7) 0.0554(7) 0.4473(3) 0.058(2) Uani 0.50 1 d P
C1 C 0.1150(14) 0.1749(15) 0.1678(5) 0.095(6) Uani 1 1 d .
C2 C 0.1620(16) 0.2677(16) 0.1684(6) 0.109(7) Uani 1 1 d .
H1 H 0.2137 0.2648 0.1933 0.130 Uiso 1 1 calc R
H2 H 0.1897 0.2782 0.1341 0.130 Uiso 1 1 calc R
C3 C 0.108(3) 0.344(3) 0.1802(13) 0.26(2) Uiso 1 1 d .
H3 H 0.0872 0.3403 0.2163 0.313 Uiso 1 1 calc R
H4 H 0.0529 0.3461 0.1578 0.313 Uiso 1 1 calc R
C4 C 0.177(4) 0.443(4) 0.1710(16) 0.29(3) Uiso 1 1 d .
H5 H 0.2205 0.4449 0.2003 0.354 Uiso 1 1 calc R
H6 H 0.2148 0.4303 0.1401 0.354 Uiso 1 1 calc R
C5 C 0.146(4) 0.521(4) 0.1661(13) 0.25(2) Uiso 1 1 d .
H7 H 0.1004 0.5274 0.1943 0.305 Uiso 1 1 calc R
H8 H 0.1085 0.5183 0.1343 0.305 Uiso 1 1 calc R
C6 C 0.191(3) 0.612(3) 0.1638(9) 0.199(14) Uiso 1 1 d .
H9 H 0.1478 0.6577 0.1494 0.298 Uiso 1 1 calc R
H10 H 0.2463 0.6081 0.1420 0.298 Uiso 1 1 calc R
H11 H 0.2091 0.6313 0.1984 0.298 Uiso 1 1 calc R
C7 C 0.183(2) 0.1082(19) 0.5000 0.101(9) Uani 1 2 d S
C8 C 0.2779(17) 0.1587(19) 0.5000 0.090(8) Uani 1 2 d S
C9 C 0.284(3) 0.248(4) 0.5000 0.183(17) Uiso 1 2 d S
C10 C 0.209(4) 0.313(4) 0.5232(16) 0.147(18) Uiso 0.50 1 d P
C11 C 0.191(4) 0.407(4) 0.5000 0.183(18) Uiso 1 2 d S
C12 C 0.140(4) 0.470(4) 0.5000 0.21(2) Uiso 1 2 d S

loop_
_atom_site_aniso_label
_atom_site_aniso_U_11
_atom_site_aniso_U_22
_atom_site_aniso_U_33
_atom_site_aniso_U_23
_atom_site_aniso_U_13
_atom_site_aniso_U_12
Pt1 0.0755(6) 0.0755(6) 0.0327(5) 0.000 0.000 0.000
Pt2 0.0671(5) 0.0671(5) 0.0308(5) 0.000 0.000 0.000
Pt3 0.0750(6) 0.0750(6) 0.0365(5) 0.000 0.000 0.000
I1 0.1009(17) 0.1009(17) 0.0513(16) 0.000 0.000 0.000
I2 0.0925(10) 0.0925(10) 0.0513(11) 0.000 0.000 0.000
S1 0.123(5) 0.114(4) 0.054(2) 0.009(2) -0.005(2) -0.029(4)
S2 0.075(3) 0.109(4) 0.053(2) -0.001(2) -0.0108(19) -0.019(3)
S3 0.089(8) 0.113(10) 0.045(4) 0.005(5) 0.002(4) -0.009(7)
S4 0.055(5) 0.070(6) 0.048(4) -0.006(4) 0.012(3) 0.002(4)
C1 0.111(15) 0.114(16) 0.061(9) -0.013(9) 0.003(9) -0.026(12)
C2 0.102(16) 0.130(19) 0.093(13) 0.004(12) -0.005(11) -0.024(14)
C7 0.14(3) 0.11(2) 0.056(12) 0.000 0.000 0.048(19)
C8 0.059(15) 0.09(2) 0.12(2) 0.000 0.000 -0.028(14)

loop_
_atom_type_symbol
_atom_type_description
_atom_type_scat_dispersion_real
_atom_type_scat_dispersion_imag
_atom_type_scat_source
C C 0.0003 0.0009 http://lipro.msl.titech.ac.jp/scatfac/scatfac.html
H H 0.0000 0.0000 'International Tables Vol C Tables 4.2.6.8 and 6.1.1.4'
I I -1.1416 1.1889 http://lipro.msl.titech.ac.jp/scatfac/scatfac.html
Pt Pt -1.3375 5.7163 http://lipro.msl.titech.ac.jp/scatfac/scatfac.html
S S 0.0688 0.0765 http://lipro.msl.titech.ac.jp/scatfac/scatfac.html

loop_
_geom_angle_atom_site_label_1
_geom_angle_atom_site_label_2
_geom_angle_atom_site_label_3
_geom_angle
_geom_angle_site_symmetry_1
_geom_angle_site_symmetry_3
S1 Pt1 S1 89.899(8) 2 3
S1 Pt1 S1 89.899(8) 2 4
S1 Pt1 S1 175.19(18) 3 4
S1 Pt1 S1 175.19(18) 2 .
S1 Pt1 S1 89.900(8) 3 .
S1 Pt1 S1 89.899(8) 4 .
S1 Pt1 Pt2 92.40(9) 2 .
S1 Pt1 Pt2 92.40(9) 3 .
S1 Pt1 Pt2 92.40(9) 4 .
S1 Pt1 Pt2 92.40(9) . .
S1 Pt1 I1 87.60(9) 2 .
S1 Pt1 I1 87.60(9) 3 .
S1 Pt1 I1 87.60(9) 4 .
S1 Pt1 I1 87.60(9) . .
Pt2 Pt1 I1 180.0 . .
S2 Pt2 S2 89.873(8) 2 4
S2 Pt2 S2 89.873(8) 2 3
S2 Pt2 S2 174.59(18) 4 3
S2 Pt2 S2 174.60(18) 2 .
S2 Pt2 S2 89.873(8) 4 .
S2 Pt2 S2 89.872(8) 3 .
S2 Pt2 Pt1 92.70(9) 2 .
S2 Pt2 Pt1 92.70(9) 4 .
S2 Pt2 Pt1 92.70(9) 3 .
S2 Pt2 Pt1 92.70(9) . .
S2 Pt2 I2 87.30(9) 2 .
S2 Pt2 I2 87.30(9) 4 .
S2 Pt2 I2 87.30(9) 3 .
S2 Pt2 I2 87.30(9) . .
Pt1 Pt2 I2 180.0 . .
S4 Pt3 S4 89.996(4) 2 4
S4 Pt3 S4 89.996(4) 2 3
S4 Pt3 S4 179.1(4) 4 3
S4 Pt3 S4 179.1(4) 2 .
S4 Pt3 S4 89.996(4) 4 .
S4 Pt3 S4 89.996(4) 3 .
S4 Pt3 S3 22.0(3) 2 2
S4 Pt3 S3 68.5(3) 4 2
S4 Pt3 S3 111.4(3) 3 2
S4 Pt3 S3 157.8(3) . 2
S4 Pt3 S3 111.4(3) 2 4
S4 Pt3 S3 22.0(3) 4 4
S4 Pt3 S3 157.8(3) 3 4
S4 Pt3 S3 68.5(3) . 4
S3 Pt3 S3 89.58(4) 2 4
S4 Pt3 S3 68.5(3) 2 3
S4 Pt3 S3 157.8(3) 4 3
S4 Pt3 S3 22.0(3) 3 3
S4 Pt3 S3 111.4(3) . 3
S3 Pt3 S3 89.58(4) 2 3
S3 Pt3 S3 170.1(4) 4 3
S4 Pt3 S3 157.8(3) 2 .
S4 Pt3 S3 111.4(3) 4 .
S4 Pt3 S3 68.5(3) 3 .
S4 Pt3 S3 22.0(3) . .
S3 Pt3 S3 170.1(4) 2 .
S3 Pt3 S3 89.58(4) 4 .
S3 Pt3 S3 89.57(4) 3 .
S4 Pt3 Pt3 90.46(19) 2 9_556
S4 Pt3 Pt3 90.46(19) 4 9_556
S4 Pt3 Pt3 90.46(19) 3 9_556
S4 Pt3 Pt3 90.46(19) . 9_556
S3 Pt3 Pt3 94.9(2) 2 9_556
S3 Pt3 Pt3 94.9(2) 4 9_556
S3 Pt3 Pt3 94.9(2) 3 9_556
S3 Pt3 Pt3 94.9(2) . 9_556
S4 Pt3 I2 89.54(19) 2 .
S4 Pt3 I2 89.54(19) 4 .
S4 Pt3 I2 89.54(19) 3 .
S4 Pt3 I2 89.54(19) . .
S3 Pt3 I2 85.1(2) 2 .
S3 Pt3 I2 85.1(2) 4 .
S3 Pt3 I2 85.1(2) 3 .
S3 Pt3 I2 85.1(2) . .
Pt3 Pt3 I2 180.0 9_556 .
Pt1 I1 Pt1 180.0 9 .
Pt2 I2 Pt3 180.0 . .
C1 S1 Pt1 110.4(7) . .
C1 S2 Pt2 109.0(7) . .
S4 S3 C7 65.3(12) . .
S4 S3 Pt3 77.3(12) . .
C7 S3 Pt3 106.8(11) . .
S3 S4 C7 84.7(13) . .
S3 S4 Pt3 80.7(12) . .
C7 S4 Pt3 114.0(11) . .
C2 C1 S2 116.6(12) . .
C2 C1 S1 114.6(13) . .
S2 C1 S1 128.6(12) . .
C3 C2 C1 117(3) . .
C2 C3 C4 107(3) . .
C5 C4 C3 124(6) . .
C4 C5 C6 132(6) . .
C8 C7 S4 117.3(12) . .
C8 C7 S4 117.3(12) . 10_556
S4 C7 S4 114.8(19) . 10_556
C8 C7 S3 115.5(11) . 10_556
S4 C7 S3 127(2) . 10_556
C8 C7 S3 115.5(11) . .
S4 C7 S3 127(2) 10_556 .
S3 C7 S3 121.4(19) 10_556 .
C9 C8 C7 122(3) . .
C8 C9 C10 124(4) . .
C8 C9 C10 124(4) . 10_556
C10 C9 C10 46(3) . 10_556
C10 C10 C11 66.2(19) 10_556 .
C10 C10 C9 66.9(17) 10_556 .
C11 C10 C9 120(4) . .
C12 C11 C10 144(5) . 10_556
C12 C11 C10 144(5) . .
C10 C11 C10 48(4) 10_556 .

loop_
_geom_bond_atom_site_label_1
_geom_bond_atom_site_label_2
_geom_bond_distance
_geom_bond_site_symmetry_2
Pt1 S1 2.291(5) 2
Pt1 S1 2.291(5) 3
Pt1 S1 2.291(5) 4
Pt1 S1 2.291(5) .
Pt1 Pt2 2.6709(13) .
Pt1 I1 2.9795(9) .
Pt2 S2 2.323(5) 2
Pt2 S2 2.323(5) 4
Pt2 S2 2.323(5) 3
Pt2 S2 2.323(5) .
Pt2 I2 2.9547(19) .
Pt3 S4 2.317(10) 2
Pt3 S4 2.317(10) 4
Pt3 S4 2.317(10) 3
Pt3 S4 2.317(10) .
Pt3 S3 2.344(13) 2
Pt3 S3 2.344(13) 4
Pt3 S3 2.344(13) 3
Pt3 S3 2.344(13) .
Pt3 Pt3 2.6864(18) 9_556
Pt3 I2 2.9701(19) .
I1 Pt1 2.9795(9) 9
S1 C1 1.679(15) .
S2 C1 1.658(17) .
S3 S4 0.888(12) .
S3 C7 1.772(17) .
S4 C7 1.616(18) .
C1 C2 1.48(3) .
C2 C3 1.36(4) .
C3 C4 1.73(6) .
C4 C5 1.21(6) .
C5 C6 1.45(5) .
C7 C8 1.53(3) .
C7 S4 1.616(18) 10_556
C7 S3 1.772(17) 10_556
C8 C9 1.28(5) .
C9 C10 1.53(5) .
C9 C10 1.53(5) 10_556
C10 C10 1.20(8) 10_556
C10 C11 1.48(6) .
C11 C12 1.16(6) .
C11 C10 1.48(6) 10_556

loop_
_geom_torsion_atom_site_label_1
_geom_torsion_atom_site_label_2
_geom_torsion_atom_site_label_3
_geom_torsion_atom_site_label_4
_geom_torsion
_geom_torsion_site_symmetry_1
_geom_torsion_site_symmetry_4
S1 Pt1 Pt2 S2 -21.9(2) 2 2
S1 Pt1 Pt2 S2 68.1(2) 3 2
S1 Pt1 Pt2 S2 -111.9(2) 4 2
S1 Pt1 Pt2 S2 158.1(2) . 2
S1 Pt1 Pt2 S2 68.1(2) 2 4
S1 Pt1 Pt2 S2 158.1(2) 3 4
S1 Pt1 Pt2 S2 -21.9(2) 4 4
S1 Pt1 Pt2 S2 -111.9(2) . 4
S1 Pt1 Pt2 S2 -111.9(2) 2 3
S1 Pt1 Pt2 S2 -21.9(2) 3 3
S1 Pt1 Pt2 S2 158.1(2) 4 3
S1 Pt1 Pt2 S2 68.1(2) . 3
S1 Pt1 Pt2 S2 158.1(2) 2 .
S1 Pt1 Pt2 S2 -111.9(2) 3 .
S1 Pt1 Pt2 S2 68.1(2) 4 .
S1 Pt1 Pt2 S2 -21.9(2) . .
S1 Pt1 S1 C1 112.7(8) 3 .
S1 Pt1 S1 C1 -72.1(8) 4 .
Pt2 Pt1 S1 C1 20.3(8) . .
I1 Pt1 S1 C1 -159.7(8) . .
S2 Pt2 S2 C1 114.8(8) 4 .
S2 Pt2 S2 C1 -70.6(8) 3 .
Pt1 Pt2 S2 C1 22.1(8) . .
I2 Pt2 S2 C1 -157.9(8) . .
S4 Pt3 S3 S4 -177.6(10) 2 .
S4 Pt3 S3 S4 -13.6(8) 4 .
S4 Pt3 S3 S4 167.4(11) 3 .
S3 Pt3 S3 S4 -16.0(11) 4 .
S3 Pt3 S3 S4 173.8(7) 3 .
Pt3 Pt3 S3 S4 78.9(9) 9_556 .
I2 Pt3 S3 S4 -101.1(9) . .
S4 Pt3 S3 C7 123.4(11) 2 .
S4 Pt3 S3 C7 -72.6(10) 4 .
S4 Pt3 S3 C7 108.4(11) 3 .
S4 Pt3 S3 C7 -59.0(11) . .
S3 Pt3 S3 C7 -75.0(10) 4 .
S3 Pt3 S3 C7 114.8(10) 3 .
Pt3 Pt3 S3 C7 19.9(10) 9_556 .
I2 Pt3 S3 C7 -160.1(10) . .
Pt3 S3 S4 C7 -115.4(11) . .
C7 S3 S4 Pt3 115.4(11) . .
S4 Pt3 S4 S3 167.4(8) 4 .
S4 Pt3 S4 S3 -11.7(11) 3 .
S3 Pt3 S4 S3 153.5(12) 2 .
S3 Pt3 S4 S3 162.7(11) 4 .
S3 Pt3 S4 S3 -6.7(8) 3 .
Pt3 Pt3 S4 S3 -102.1(9) 9_556 .
I2 Pt3 S4 S3 77.9(9) . .
S4 Pt3 S4 C7 -112.7(10) 4 .
S4 Pt3 S4 C7 68.3(11) 3 .
S3 Pt3 S4 C7 -126.6(11) 2 .
S3 Pt3 S4 C7 -117.3(11) 4 .
S3 Pt3 S4 C7 73.3(10) 3 .
S3 Pt3 S4 C7 79.9(13) . .
Pt3 Pt3 S4 C7 -22.2(10) 9_556 .
I2 Pt3 S4 C7 157.8(10) . .
Pt2 S2 C1 C2 162.3(15) . .
Pt2 S2 C1 S1 -12.6(18) . .
Pt1 S1 C1 C2 177.0(14) . .
Pt1 S1 C1 S2 -8.0(19) . .
S2 C1 C2 C3 -90(3) . .
S1 C1 C2 C3 85(3) . .
C1 C2 C3 C4 -173(2) . .
C2 C3 C4 C5 162(4) . .
C3 C4 C5 C6 172(3) . .
S3 S4 C7 C8 -94(2) . .
Pt3 S4 C7 C8 -171.6(16) . .
S3 S4 C7 S4 121.9(19) . 10_556
Pt3 S4 C7 S4 44.6(19) . 10_556
S3 S4 C7 S3 90(2) . 10_556
Pt3 S4 C7 S3 12(2) . 10_556
Pt3 S4 C7 S3 -77.4(12) . .
S4 S3 C7 C8 101(2) . .
Pt3 S3 C7 C8 168.0(17) . .
Pt3 S3 C7 S4 67.0(12) . .
S4 S3 C7 S4 -75(2) . 10_556
Pt3 S3 C7 S4 -8(2) . 10_556
S4 S3 C7 S3 -111(2) . 10_556
Pt3 S3 C7 S3 -44(2) . 10_556
S4 C7 C8 C9 108.5(16) . .
S4 C7 C8 C9 -108.5(16) 10_556 .
S3 C7 C8 C9 -75.1(15) 10_556 .
S3 C7 C8 C9 75.1(15) . .
C7 C8 C9 C10 28(3) . .
C7 C8 C9 C10 -28(3) . 10_556
C8 C9 C10 C10 -107(3) . 10_556
C8 C9 C10 C11 -147(3) . .
C10 C9 C10 C11 -41(5) 10_556 .
C10 C10 C11 C12 127(8) 10_556 .
C9 C10 C11 C12 168(6) . .
C9 C10 C11 C10 41(5) . 10_556
